data_7221734
loop_
_publ_author_name
'Jindo, Takumi'
'Kim, Byung-Soon'
'Sasaki, Naho'
'Shinohara, Yohei'
'Son, Young-A'
'Kim, Sung-Hoon'
'Matsumoto, Shinya'

_publ_section_title
;
 The effect of terminal dimethyl and diethyl substituents on the
 J-aggregate-like molecular arrangement of bisazomethine dye molecules
;
_journal_issue 37
_journal_name_full CrystEngComm
_journal_page_first 7213
_journal_paper_doi 10.1039/C5CE00845J
_journal_volume 17
_journal_year 2015
_chemical_formula_moiety 'C34 H30 N6 O2'
_chemical_formula_sum 'C34 H30 N6 O2'
_chemical_formula_weight 554.65
_space_group_crystal_system monoclinic
_space_group_IT_number 15
_space_group_name_Hall '-C 2yc'
_space_group_name_H-M_alt 'C 1 2/c 1'
_symmetry_space_group_name_Hall '-C 2yc'
_symmetry_space_group_name_H-M 'C 1 2/c 1'
_atom_sites_solution_hydrogens geom
_atom_sites_solution_primary direct
_atom_sites_solution_secondary difmap
_audit_update_record
;
2015-07-13 deposited with the CCDC.
2015-08-06 downloaded from the CCDC.
;
_cell_angle_alpha 90.0000
_cell_angle_beta 105.8290(19)
_cell_angle_gamma 90.0000
_cell_formula_units_Z 4
_cell_length_a 17.6278(7)
_cell_length_b 8.6461(4)
_cell_length_c 21.0723(8)
_cell_measurement_reflns_used 4469
_cell_measurement_temperature 296
_cell_measurement_theta_max 67.89
_cell_measurement_theta_min 4.36
_cell_volume 3089.9(2)
_computing_cell_refinement 'RAPID AUTO'
_computing_data_collection 'RAPID AUTO (Rigaku, ????)'
_computing_data_reduction 'RAPID AUTO'
_computing_molecular_graphics 'CrystalStructure 4.2'
_computing_publication_material 'CrystalStructure 4.2 (Rigaku, 2015)'
_computing_structure_refinement 'SHELXL Version 2014/7 (Sheldrick, 2008)'
_computing_structure_solution 'SHELXT Version 2014/4 (Sheldrick, 2014)'
_diffrn_ambient_temperature 296
_diffrn_detector_area_resol_mean 10.000
_diffrn_measured_fraction_theta_full 0.969
_diffrn_measured_fraction_theta_max 0.969
_diffrn_measurement_device_type 'Rigaku R-AXIS RAPID'
_diffrn_measurement_method \w
_diffrn_radiation_type 'Cu K\a'
_diffrn_radiation_wavelength 1.54187
_diffrn_reflns_av_R_equivalents 0.1150
_diffrn_reflns_laue_measured_fraction_full 0.969
_diffrn_reflns_laue_measured_fraction_max 0.969
_diffrn_reflns_limit_h_max 20
_diffrn_reflns_limit_h_min -20
_diffrn_reflns_limit_k_max 9
_diffrn_reflns_limit_k_min -8
_diffrn_reflns_limit_l_max 24
_diffrn_reflns_limit_l_min -24
_diffrn_reflns_number 13570
_diffrn_reflns_point_group_measured_fraction_full 0.969
_diffrn_reflns_point_group_measured_fraction_max 0.969
_diffrn_reflns_theta_full 64.996
_diffrn_reflns_theta_max 64.996
_diffrn_reflns_theta_min 4.362
_diffrn_standards_number 0
_exptl_absorpt_coefficient_mu 0.612
_exptl_absorpt_correction_T_max 0.976
_exptl_absorpt_correction_T_min 0.752
_exptl_absorpt_correction_type multi-scan
_exptl_absorpt_process_details 'ABSCOR (Rigaku, 1995)'
_exptl_crystal_colour purple
_exptl_crystal_density_diffrn 1.192
_exptl_crystal_density_method 'not measured'
_exptl_crystal_description needle
_exptl_crystal_F_000 1168.00
_exptl_crystal_size_max 0.300
_exptl_crystal_size_mid 0.040
_exptl_crystal_size_min 0.040
_refine_diff_density_max 0.20
_refine_diff_density_min -0.21
_refine_ls_extinction_method none
_refine_ls_goodness_of_fit_ref 1.212
_refine_ls_hydrogen_treatment constr
_refine_ls_number_parameters 192
_refine_ls_number_reflns 2553
_refine_ls_number_restraints 0
_refine_ls_R_factor_all 0.2845
_refine_ls_R_factor_gt 0.1116
_refine_ls_shift/su_max 0.003
_refine_ls_structure_factor_coef Fsqd
_refine_ls_weighting_details 'w = 1/[\s^2^(Fo^2^)+(0.0287P)^2^+3.1811P] where P=(Fo^2^+2Fc^2^)/3'
_refine_ls_weighting_scheme calc
_refine_ls_wR_factor_gt 0.1468
_refine_ls_wR_factor_ref 0.2090
_reflns_Friedel_coverage 0.000
_reflns_number_gt 769
_reflns_number_total 2553
_reflns_threshold_expression F^2^>2.0\s(F^2^)
_cod_data_source_file c5ce00845j2.cif
_cod_data_source_block BSK4-03
_cod_depositor_comments 'Adding full bibliography for 7221734--7221739.cif.'
_cod_database_code 7221734

loop_
_space_group_symop_operation_xyz
'x, y, z'
'-x, y, -z+1/2'
'x+1/2, y+1/2, z'
'-x+1/2, y+1/2, -z+1/2'
'-x, -y, -z'
'x, -y, z-1/2'
'-x+1/2, -y+1/2, -z'
'x+1/2, -y+1/2, z-1/2'

loop_
_atom_site_label
_atom_site_type_symbol
_atom_site_fract_x
_atom_site_fract_y
_atom_site_fract_z
_atom_site_U_iso_or_equiv
_atom_site_adp_type
_atom_site_occupancy
_atom_site_site_symmetry_order
_atom_site_calc_flag
_atom_site_refinement_flags_posn
_atom_site_refinement_flags_adp
O1 O 0.2911(3) 0.3105(6) 0.3857(2) 0.1207(19) Uani 1 1 d . .
N1 N 0.4020(4) -0.1887(8) 0.4688(3) 0.139(3) Uani 1 1 d . .
N2 N 0.2153(3) -0.0608(8) 0.4687(3) 0.0833(18) Uani 1 1 d . .
N3 N 0.0472(4) 0.5810(8) 0.3634(3) 0.112(2) Uani 1 1 d . .
C1 C 0.3414(5) -0.1924(9) 0.4771(4) 0.095(2) Uani 1 1 d . .
C2 C 0.2641(5) -0.1867(8) 0.4869(3) 0.086(2) Uani 1 1 d . .
C3 C 0.2407(4) 0.0617(10) 0.4444(3) 0.085(2) Uani 1 1 d . .
H3 H 0.2921 0.0629 0.4407 0.102 Uiso 1 1 calc R U
C4 C 0.1914(4) 0.1937(9) 0.4234(3) 0.0709(19) Uani 1 1 d . .
C5 C 0.1173(4) 0.2063(9) 0.4357(3) 0.087(2) Uani 1 1 d . .
H5 H 0.1003 0.1265 0.4580 0.105 Uiso 1 1 calc R U
C6 C 0.0694(4) 0.3308(10) 0.4162(3) 0.103(3) Uani 1 1 d . .
H6 H 0.0202 0.3336 0.4244 0.124 Uiso 1 1 calc R U
C7 C 0.0940(5) 0.4545(10) 0.3838(3) 0.085(2) Uani 1 1 d . .
C8 C 0.1689(5) 0.4481(9) 0.3727(3) 0.089(2) Uani 1 1 d . .
H8 H 0.1862 0.5291 0.3512 0.107 Uiso 1 1 calc R U
C9 C 0.2159(5) 0.3238(10) 0.3932(3) 0.091(2) Uani 1 1 d . .
C10 C 0.3135(5) 0.3978(9) 0.3392(5) 0.084(2) Uani 1 1 d . .
C11 C 0.2789(4) 0.3851(8) 0.2734(5) 0.104(3) Uani 1 1 d . .
H11 H 0.2353 0.3212 0.2579 0.125 Uiso 1 1 calc R U
C12 C 0.3084(6) 0.4665(12) 0.2301(4) 0.119(3) Uani 1 1 d . .
H12 H 0.2836 0.4588 0.1852 0.143 Uiso 1 1 calc R U
C13 C 0.3724(7) 0.5576(13) 0.2503(6) 0.142(4) Uani 1 1 d . .
H13 H 0.3926 0.6115 0.2203 0.170 Uiso 1 1 calc R U
C14 C 0.4058(5) 0.5674(11) 0.3159(6) 0.133(4) Uani 1 1 d . .
H14 H 0.4506 0.6283 0.3309 0.160 Uiso 1 1 calc R U
C15 C 0.3768(6) 0.4913(11) 0.3617(4) 0.127(3) Uani 1 1 d . .
H15 H 0.3998 0.5038 0.4067 0.152 Uiso 1 1 calc R U
C16 C -0.0310(4) 0.5914(9) 0.3736(4) 0.155(3) Uani 1 1 d . .
H16A H -0.0263 0.5967 0.4200 0.186 Uiso 1 1 calc R U
H16B H -0.0612 0.5018 0.3552 0.186 Uiso 1 1 calc R U
H16C H -0.0570 0.6827 0.3524 0.186 Uiso 1 1 calc R U
C17 C 0.0743(4) 0.7146(8) 0.3353(3) 0.123(3) Uani 1 1 d . .
H17A H 0.0832 0.6873 0.2937 0.148 Uiso 1 1 calc R U
H17B H 0.1226 0.7511 0.3647 0.148 Uiso 1 1 calc R U
H17C H 0.0351 0.7946 0.3286 0.148 Uiso 1 1 calc R U

loop_
_atom_site_aniso_label
_atom_site_aniso_U_11
_atom_site_aniso_U_22
_atom_site_aniso_U_33
_atom_site_aniso_U_23
_atom_site_aniso_U_13
_atom_site_aniso_U_12
O1 0.104(4) 0.130(5) 0.138(4) 0.069(4) 0.051(3) 0.027(4)
N1 0.109(5) 0.125(6) 0.204(7) 0.021(5) 0.079(5) 0.009(5)
N2 0.092(5) 0.082(5) 0.080(4) -0.002(4) 0.029(3) 0.000(4)
N3 0.103(6) 0.092(6) 0.151(6) 0.036(5) 0.050(4) 0.013(5)
C1 0.085(6) 0.085(6) 0.116(6) 0.029(5) 0.030(5) 0.018(6)
C2 0.083(6) 0.078(8) 0.095(6) -0.005(5) 0.024(4) 0.006(6)
C3 0.083(5) 0.093(7) 0.079(5) -0.001(5) 0.022(4) 0.020(5)
C4 0.072(5) 0.063(6) 0.080(5) -0.008(4) 0.025(4) 0.004(5)
C5 0.093(6) 0.083(6) 0.087(5) 0.021(5) 0.028(5) 0.013(5)
C6 0.103(6) 0.103(7) 0.110(6) 0.034(5) 0.041(5) 0.012(6)
C7 0.075(6) 0.091(7) 0.088(6) -0.003(5) 0.018(5) 0.026(5)
C8 0.083(6) 0.098(7) 0.089(5) 0.020(5) 0.028(4) 0.015(5)
C9 0.078(6) 0.097(7) 0.097(6) 0.011(5) 0.023(5) -0.006(6)
C10 0.080(6) 0.079(6) 0.106(8) 0.026(6) 0.044(6) 0.019(5)
C11 0.128(7) 0.078(6) 0.099(7) 0.015(5) 0.019(7) -0.004(5)
C12 0.139(9) 0.142(9) 0.101(7) 0.043(7) 0.075(7) 0.043(7)
C13 0.105(9) 0.147(10) 0.201(12) 0.077(10) 0.089(9) 0.035(8)
C14 0.093(7) 0.117(8) 0.176(10) 0.040(9) 0.012(8) -0.012(6)
C15 0.124(8) 0.139(9) 0.121(8) 0.036(7) 0.040(7) -0.011(7)
C16 0.103(6) 0.146(8) 0.229(9) 0.064(7) 0.068(6) 0.042(6)
C17 0.106(6) 0.110(7) 0.145(7) 0.017(6) 0.019(5) 0.018(5)

loop_
_atom_type_symbol
_atom_type_description
_atom_type_scat_dispersion_real
_atom_type_scat_dispersion_imag
_atom_type_scat_source
C C 0.0181 0.0091
;
International Tables for Crystallography
(Vol. C, Tables 4.2.6.8 and 6.1.1.4)
;
H H 0.0000 0.0000
;
International Tables for Crystallography
(Vol. C, Table 6.1.1.4)
;
N N 0.0311 0.0180
;
International Tables for Crystallography
(Vol. C, Tables 4.2.6.8 and 6.1.1.4)
;
O O 0.0492 0.0322
;
International Tables for Crystallography
(Vol. C, Tables 4.2.6.8 and 6.1.1.4)
;

loop_
_geom_angle_atom_site_label_1
_geom_angle_atom_site_label_2
_geom_angle_atom_site_label_3
_geom_angle
_geom_angle_site_symmetry_1
_geom_angle_site_symmetry_3
C10 O1 C9 120.4(6) . .
C3 N2 C2 119.7(7) . .
C7 N3 C17 122.3(7) . .
C7 N3 C16 121.1(7) . .
C17 N3 C16 116.5(7) . .
N1 C1 C2 176.4(9) . .
N2 C2 C2 118.4(10) . 7_546
N2 C2 C1 122.2(6) . .
C2 C2 C1 119.4(10) 7_546 .
N2 C3 C4 121.6(7) . .
N2 C3 H3 119.2 . .
C4 C3 H3 119.2 . .
C5 C4 C9 115.7(7) . .
C5 C4 C3 121.5(7) . .
C9 C4 C3 122.6(8) . .
C6 C5 C4 122.6(7) . .
C6 C5 H5 118.7 . .
C4 C5 H5 118.7 . .
C5 C6 C7 120.2(8) . .
C5 C6 H6 119.9 . .
C7 C6 H6 119.9 . .
N3 C7 C6 121.7(8) . .
N3 C7 C8 119.5(9) . .
C6 C7 C8 118.8(8) . .
C9 C8 C7 120.0(8) . .
C9 C8 H8 120.0 . .
C7 C8 H8 120.0 . .
C8 C9 O1 123.5(8) . .
C8 C9 C4 122.6(8) . .
O1 C9 C4 113.9(8) . .
C15 C10 C11 120.2(8) . .
C15 C10 O1 116.5(10) . .
C11 C10 O1 123.1(9) . .
C10 C11 C12 119.6(8) . .
C10 C11 H11 120.2 . .
C12 C11 H11 120.2 . .
C13 C12 C11 122.1(10) . .
C13 C12 H12 119.0 . .
C11 C12 H12 119.0 . .
C12 C13 C14 117.0(11) . .
C12 C13 H13 121.5 . .
C14 C13 H13 121.5 . .
C13 C14 C15 123.1(11) . .
C13 C14 H14 118.4 . .
C15 C14 H14 118.4 . .
C10 C15 C14 117.9(9) . .
C10 C15 H15 121.1 . .
C14 C15 H15 121.1 . .
N3 C16 H16A 109.5 . .
N3 C16 H16B 109.5 . .
H16A C16 H16B 109.5 . .
N3 C16 H16C 109.5 . .
H16A C16 H16C 109.5 . .
H16B C16 H16C 109.5 . .
N3 C17 H17A 109.5 . .
N3 C17 H17B 109.5 . .
H17A C17 H17B 109.5 . .
N3 C17 H17C 109.5 . .
H17A C17 H17C 109.5 . .
H17B C17 H17C 109.5 . .

loop_
_geom_bond_atom_site_label_1
_geom_bond_atom_site_label_2
_geom_bond_distance
_geom_bond_site_symmetry_2
O1 C10 1.376(7) .
O1 C9 1.382(7) .
N1 C1 1.129(7) .
N2 C3 1.307(7) .
N2 C2 1.376(8) .
N3 C7 1.366(7) .
N3 C17 1.438(7) .
N3 C16 1.456(7) .
C1 C2 1.435(9) .
C2 C2 1.377(12) 7_546
C3 C4 1.429(8) .
C3 H3 0.9300 .
C4 C5 1.404(7) .
C4 C9 1.416(8) .
C5 C6 1.360(7) .
C5 H5 0.9300 .
C6 C7 1.400(8) .
C6 H6 0.9300 .
C7 C8 1.404(8) .
C8 C9 1.354(8) .
C8 H8 0.9300 .
C10 C15 1.355(9) .
C10 C11 1.359(8) .
C11 C12 1.363(8) .
C11 H11 0.9300 .
C12 C13 1.346(10) .
C12 H12 0.9300 .
C13 C14 1.350(10) .
C13 H13 0.9300 .
C14 C15 1.378(9) .
C14 H14 0.9300 .
C15 H15 0.9300 .
C16 H16A 0.9600 .
C16 H16B 0.9600 .
C16 H16C 0.9600 .
C17 H17A 0.9600 .
C17 H17B 0.9600 .
C17 H17C 0.9600 .

loop_
_geom_torsion_atom_site_label_1
_geom_torsion_atom_site_label_2
_geom_torsion_atom_site_label_3
_geom_torsion_atom_site_label_4
_geom_torsion
_geom_torsion_site_symmetry_4
C3 N2 C2 C2 179.3(8) 7_546
C3 N2 C2 C1 -3.4(10) .
C2 N2 C3 C4 178.6(6) .
N2 C3 C4 C5 8.4(9) .
N2 C3 C4 C9 -176.0(6) .
C9 C4 C5 C6 4.1(10) .
C3 C4 C5 C6 180.0(6) .
C4 C5 C6 C7 -1.5(11) .
C17 N3 C7 C6 174.5(7) .
C16 N3 C7 C6 -0.8(10) .
C17 N3 C7 C8 -5.1(10) .
C16 N3 C7 C8 179.6(6) .
C5 C6 C7 N3 179.7(7) .
C5 C6 C7 C8 -0.6(10) .
N3 C7 C8 C9 179.5(6) .
C6 C7 C8 C9 -0.1(10) .
C7 C8 C9 O1 -178.2(6) .
C7 C8 C9 C4 3.1(10) .
C10 O1 C9 C8 -20.7(11) .
C10 O1 C9 C4 158.1(7) .
C5 C4 C9 C8 -4.9(10) .
C3 C4 C9 C8 179.3(6) .
C5 C4 C9 O1 176.2(5) .
C3 C4 C9 O1 0.4(9) .
C9 O1 C10 C15 121.9(8) .
C9 O1 C10 C11 -62.9(9) .
C15 C10 C11 C12 0.3(11) .
O1 C10 C11 C12 -174.8(6) .
C10 C11 C12 C13 1.4(13) .
C11 C12 C13 C14 -1.0(15) .
C12 C13 C14 C15 -1.1(16) .
C11 C10 C15 C14 -2.3(12) .
O1 C10 C15 C14 173.1(7) .
C13 C14 C15 C10 2.7(14) .
